data_1503039
loop_
_publ_author_name
'Chu, Wei-Jun'
'Yang, Yong'
'Chen, Chuan-Feng'

_publ_section_title
;
 Multiple hydrogen-bond-mediated molecular duplexes based on the
 self-complementary amidourea motif.
;
_journal_issue 14
_journal_name_full 'Organic letters'
_journal_page_first 3156
_journal_page_last 3159
_journal_paper_doi 10.1021/ol101068n
_journal_volume 12
_journal_year 2010
_chemical_formula_sum 'C18 H21 N3 O3'
_chemical_formula_weight 327.38
_chemical_name_systematic
; 
 ? 
;
_space_group_IT_number 14
_symmetry_cell_setting monoclinic
_symmetry_space_group_name_Hall '-P 2ybc'
_symmetry_space_group_name_H-M 'P 1 21/c 1'
_atom_sites_solution_hydrogens geom
_atom_sites_solution_primary direct
_atom_sites_solution_secondary difmap
_audit_creation_method SHELXL-97
_cell_angle_alpha 90.00
_cell_angle_beta 116.29(3)
_cell_angle_gamma 90.00
_cell_formula_units_Z 4
_cell_length_a 16.143(3)
_cell_length_b 6.4594(13)
_cell_length_c 17.674(4)
_cell_measurement_reflns_used 17945
_cell_measurement_temperature 173(2)
_cell_measurement_theta_max 68.23
_cell_measurement_theta_min 3.05
_cell_volume 1652.3(7)
_computing_cell_refinement 'Rapid Auto(Rigaku 2001)'
_computing_data_collection 'Rapid Auto(Rigaku 2001)'
_computing_data_reduction 'Rapid Auto(Rigaku 2001)'
_computing_molecular_graphics
;
 Mercury: visualization and analysis of crystal structures, C. F. Macrae,
 P. R. Edgington, P. McCabe, E. Pidcock, G. P. Shields, R. Taylor,
 M. Towler and J. van de Streek, J. Appl. Cryst., 39, 453-457, 2006.
;
_computing_publication_material 'SHELX-97 (Sheldrick, 1997)'
_computing_structure_refinement 'SHELX-97 (Sheldrick, 1997)'
_computing_structure_solution 'SHELX-97 (Sheldrick, 1997)'
_diffrn_ambient_temperature 173(2)
_diffrn_measured_fraction_theta_full 0.985
_diffrn_measured_fraction_theta_max 0.985
_diffrn_measurement_device_type 'Rigaku raxis Rapid IP Area Detector'
_diffrn_measurement_method '\w scans'
_diffrn_radiation_monochromator graphite
_diffrn_radiation_source 'rotating anode'
_diffrn_radiation_type CuK\a
_diffrn_radiation_wavelength 1.54178
_diffrn_reflns_av_R_equivalents 0.0445
_diffrn_reflns_av_sigmaI/netI 0.0300
_diffrn_reflns_limit_h_max 19
_diffrn_reflns_limit_h_min -18
_diffrn_reflns_limit_k_max 7
_diffrn_reflns_limit_k_min -7
_diffrn_reflns_limit_l_max 21
_diffrn_reflns_limit_l_min -21
_diffrn_reflns_number 17945
_diffrn_reflns_theta_full 68.23
_diffrn_reflns_theta_max 68.23
_diffrn_reflns_theta_min 3.05
_exptl_absorpt_coefficient_mu 0.741
_exptl_absorpt_correction_T_max 0.8969
_exptl_absorpt_correction_T_min 0.7973
_exptl_absorpt_correction_type multi-scan
_exptl_absorpt_process_details 'ABSCOR by T. Higashi, March, 2001'
_exptl_crystal_colour colorless
_exptl_crystal_density_diffrn 1.316
_exptl_crystal_density_method 'not measured'
_exptl_crystal_description needle
_exptl_crystal_F_000 696
_exptl_crystal_size_max 0.32
_exptl_crystal_size_mid 0.21
_exptl_crystal_size_min 0.15
_refine_diff_density_max 0.223
_refine_diff_density_min -0.245
_refine_diff_density_rms 0.044
_refine_ls_extinction_coef 0.0023(3)
_refine_ls_extinction_expression Fc^*^=kFc[1+0.001xFc^2^\l^3^/sin(2\q)]^-1/4^
_refine_ls_extinction_method SHELXL
_refine_ls_goodness_of_fit_ref 1.087
_refine_ls_hydrogen_treatment constr
_refine_ls_matrix_type full
_refine_ls_number_parameters 220
_refine_ls_number_reflns 2981
_refine_ls_number_restraints 0
_refine_ls_restrained_S_all 1.087
_refine_ls_R_factor_all 0.0511
_refine_ls_R_factor_gt 0.0432
_refine_ls_shift/su_max 0.000
_refine_ls_shift/su_mean 0.000
_refine_ls_structure_factor_coef Fsqd
_refine_ls_weighting_details 'calc w=1/[\s^2^(Fo^2^)+(0.0478P)^2^+0.5650P] where P=(Fo^2^+2Fc^2^)/3'
_refine_ls_weighting_scheme calc
_refine_ls_wR_factor_gt 0.1041
_refine_ls_wR_factor_ref 0.1083
_reflns_number_gt 2532
_reflns_number_total 2981
_reflns_threshold_expression >2sigma(I)
_cod_data_source_file ol101068n_si_002.cif
_cod_data_source_block sx2721
_cod_original_cell_volume 1652.3(6)
_cod_original_sg_symbol_H-M P2(1)/c
_cod_database_code 1503039

loop_
_symmetry_equiv_pos_as_xyz
'x, y, z'
'-x, y+1/2, -z+1/2'
'-x, -y, -z'
'x, -y-1/2, z-1/2'

loop_
_atom_site_label
_atom_site_type_symbol
_atom_site_fract_x
_atom_site_fract_y
_atom_site_fract_z
_atom_site_U_iso_or_equiv
_atom_site_adp_type
_atom_site_occupancy
_atom_site_symmetry_multiplicity
_atom_site_calc_flag
_atom_site_refinement_flags
O1 O 0.12864(7) 0.83913(17) 0.42107(7) 0.0287(3) Uani 1 1 d .
O2 O -0.05392(7) 1.28715(17) 0.42711(7) 0.0318(3) Uani 1 1 d .
O3 O 0.26479(7) 1.20772(18) 0.59373(7) 0.0333(3) Uani 1 1 d .
N1 N 0.09307(9) 1.1829(2) 0.47866(8) 0.0268(3) Uani 1 1 d .
H1N H 0.1456 1.0940 0.4898 0.032 Uiso 1 1 d R
N2 N 0.12297(9) 1.3533(2) 0.53175(8) 0.0292(3) Uani 1 1 d .
H2N H 0.0763 1.4474 0.5345 0.035 Uiso 1 1 d R
N3 N 0.23774(9) 1.5270(2) 0.63773(8) 0.0276(3) Uani 1 1 d .
H3N H 0.1902 1.6297 0.6236 0.033 Uiso 1 1 d R
C1 C 0.03596(11) 0.8174(2) 0.36901(9) 0.0249(3) Uani 1 1 d .
C2 C 0.00040(12) 0.6509(3) 0.31406(10) 0.0309(4) Uani 1 1 d .
H2 H 0.0404 0.5440 0.3132 0.037 Uiso 1 1 calc R
C3 C -0.09350(12) 0.6409(3) 0.26041(10) 0.0342(4) Uani 1 1 d .
H3 H -0.1172 0.5264 0.2232 0.041 Uiso 1 1 calc R
C4 C -0.15255(11) 0.7940(3) 0.26037(10) 0.0324(4) Uani 1 1 d .
H4 H -0.2166 0.7873 0.2228 0.039 Uiso 1 1 calc R
C5 C -0.11745(11) 0.9581(3) 0.31579(10) 0.0278(4) Uani 1 1 d .
H5 H -0.1584 1.0632 0.3162 0.033 Uiso 1 1 calc R
C6 C -0.02363(10) 0.9737(2) 0.37105(9) 0.0239(3) Uani 1 1 d .
C7 C 0.00380(10) 1.1584(2) 0.42764(9) 0.0232(3) Uani 1 1 d .
C8 C 0.21341(10) 1.3515(2) 0.58976(9) 0.0245(3) Uani 1 1 d .
C9 C 0.32415(10) 1.5661(2) 0.70724(9) 0.0249(3) Uani 1 1 d .
C10 C 0.38208(11) 1.4085(3) 0.75481(10) 0.0319(4) Uani 1 1 d .
H10 H 0.3651 1.2679 0.7406 0.038 Uiso 1 1 calc R
C11 C 0.46496(12) 1.4577(3) 0.82337(11) 0.0367(4) Uani 1 1 d .
H11 H 0.5048 1.3495 0.8557 0.044 Uiso 1 1 calc R
C12 C 0.49066(12) 1.6604(3) 0.84550(11) 0.0379(4) Uani 1 1 d .
H12 H 0.5477 1.6923 0.8925 0.045 Uiso 1 1 calc R
C13 C 0.43219(12) 1.8166(3) 0.79824(11) 0.0379(4) Uani 1 1 d .
H13 H 0.4488 1.9570 0.8135 0.045 Uiso 1 1 calc R
C14 C 0.34962(11) 1.7709(3) 0.72883(10) 0.0312(4) Uani 1 1 d .
H14 H 0.3105 1.8795 0.6961 0.037 Uiso 1 1 calc R
C15 C 0.19206(11) 0.6896(2) 0.41536(10) 0.0283(4) Uani 1 1 d .
H15A H 0.1821 0.6768 0.3561 0.034 Uiso 1 1 calc R
H15B H 0.1816 0.5524 0.4345 0.034 Uiso 1 1 calc R
C16 C 0.28990(11) 0.7615(3) 0.47054(10) 0.0308(4) Uani 1 1 d .
H16 H 0.2958 0.7926 0.5281 0.037 Uiso 1 1 calc R
C17 C 0.35590(13) 0.5850(3) 0.47756(13) 0.0466(5) Uani 1 1 d .
H17A H 0.3432 0.4660 0.5052 0.070 Uiso 1 1 calc R
H17B H 0.4198 0.6309 0.5110 0.070 Uiso 1 1 calc R
H17C H 0.3471 0.5449 0.4210 0.070 Uiso 1 1 calc R
C18 C 0.31280(12) 0.9563(3) 0.43547(11) 0.0381(4) Uani 1 1 d .
H18A H 0.3056 0.9292 0.3783 0.057 Uiso 1 1 calc R
H18B H 0.3767 0.9975 0.4718 0.057 Uiso 1 1 calc R
H18C H 0.2708 1.0680 0.4336 0.057 Uiso 1 1 calc R

loop_
_atom_site_aniso_label
_atom_site_aniso_U_11
_atom_site_aniso_U_22
_atom_site_aniso_U_33
_atom_site_aniso_U_23
_atom_site_aniso_U_13
_atom_site_aniso_U_12
O1 0.0241(6) 0.0311(6) 0.0302(6) -0.0060(5) 0.0114(5) 0.0028(5)
O2 0.0257(6) 0.0285(6) 0.0364(6) -0.0060(5) 0.0094(5) 0.0038(5)
O3 0.0260(6) 0.0335(6) 0.0358(6) -0.0073(5) 0.0096(5) 0.0057(5)
N1 0.0239(7) 0.0269(7) 0.0263(7) -0.0064(5) 0.0081(6) 0.0007(5)
N2 0.0240(7) 0.0257(7) 0.0311(7) -0.0095(6) 0.0060(6) 0.0007(6)
N3 0.0223(7) 0.0248(7) 0.0297(7) -0.0042(5) 0.0062(6) 0.0019(5)
C1 0.0250(8) 0.0282(8) 0.0233(7) 0.0004(6) 0.0123(6) -0.0021(6)
C2 0.0347(9) 0.0299(8) 0.0330(9) -0.0063(7) 0.0195(8) -0.0011(7)
C3 0.0362(10) 0.0352(9) 0.0335(9) -0.0133(7) 0.0176(8) -0.0113(8)
C4 0.0259(8) 0.0424(10) 0.0288(8) -0.0070(7) 0.0121(7) -0.0071(7)
C5 0.0265(8) 0.0313(8) 0.0277(8) -0.0031(7) 0.0139(7) -0.0016(7)
C6 0.0265(8) 0.0252(8) 0.0220(7) 0.0008(6) 0.0124(6) -0.0013(6)
C7 0.0234(8) 0.0252(8) 0.0218(7) 0.0022(6) 0.0109(6) -0.0005(6)
C8 0.0227(8) 0.0274(8) 0.0240(8) -0.0005(6) 0.0110(6) 0.0007(6)
C9 0.0211(8) 0.0296(8) 0.0240(7) -0.0024(6) 0.0100(6) -0.0014(6)
C10 0.0275(9) 0.0296(8) 0.0323(9) -0.0023(7) 0.0077(7) 0.0012(7)
C11 0.0282(9) 0.0402(10) 0.0322(9) 0.0027(8) 0.0048(7) 0.0046(8)
C12 0.0264(9) 0.0461(10) 0.0318(9) -0.0029(8) 0.0044(7) -0.0065(8)
C13 0.0327(9) 0.0347(9) 0.0386(10) -0.0040(8) 0.0088(8) -0.0099(8)
C14 0.0281(9) 0.0288(8) 0.0326(9) 0.0006(7) 0.0097(7) -0.0024(7)
C15 0.0303(9) 0.0263(8) 0.0307(8) 0.0007(6) 0.0158(7) 0.0066(7)
C16 0.0296(9) 0.0361(9) 0.0263(8) 0.0013(7) 0.0120(7) 0.0054(7)
C17 0.0350(10) 0.0465(11) 0.0534(12) 0.0040(9) 0.0152(9) 0.0115(9)
C18 0.0339(9) 0.0403(10) 0.0405(10) -0.0024(8) 0.0168(8) -0.0027(8)

loop_
_atom_type_symbol
_atom_type_description
_atom_type_scat_dispersion_real
_atom_type_scat_dispersion_imag
_atom_type_scat_source
C C 0.0181 0.0091 'International Tables Vol C Tables 4.2.6.8 and 6.1.1.4'
H H 0.0000 0.0000 'International Tables Vol C Tables 4.2.6.8 and 6.1.1.4'
N N 0.0311 0.0180 'International Tables Vol C Tables 4.2.6.8 and 6.1.1.4'
O O 0.0492 0.0322 'International Tables Vol C Tables 4.2.6.8 and 6.1.1.4'

loop_
_geom_angle_atom_site_label_1
_geom_angle_atom_site_label_2
_geom_angle_atom_site_label_3
_geom_angle
C1 O1 C15 118.75(12)
C7 N1 N2 120.10(13)
C7 N1 H1N 131.0
N2 N1 H1N 108.8
C8 N2 N1 115.98(13)
C8 N2 H2N 123.7
N1 N2 H2N 118.6
C8 N3 C9 126.13(13)
C8 N3 H3N 115.8
C9 N3 H3N 118.0
O1 C1 C2 122.48(14)
O1 C1 C6 117.66(13)
C2 C1 C6 119.84(14)
C3 C2 C1 120.07(16)
C3 C2 H2 120.0
C1 C2 H2 120.0
C4 C3 C2 120.94(15)
C4 C3 H3 119.5
C2 C3 H3 119.5
C3 C4 C5 119.02(15)
C3 C4 H4 120.5
C5 C4 H4 120.5
C4 C5 C6 121.89(15)
C4 C5 H5 119.1
C6 C5 H5 119.1
C5 C6 C1 118.23(14)
C5 C6 C7 115.75(14)
C1 C6 C7 126.02(14)
O2 C7 N1 120.58(14)
O2 C7 C6 121.99(13)
N1 C7 C6 117.43(14)
O3 C8 N2 121.44(14)
O3 C8 N3 126.31(14)
N2 C8 N3 112.20(13)
C10 C9 C14 119.69(14)
C10 C9 N3 122.44(14)
C14 C9 N3 117.86(14)
C9 C10 C11 119.49(16)
C9 C10 H10 120.3
C11 C10 H10 120.3
C12 C11 C10 121.25(16)
C12 C11 H11 119.4
C10 C11 H11 119.4
C11 C12 C13 118.93(16)
C11 C12 H12 120.5
C13 C12 H12 120.5
C12 C13 C14 120.74(16)
C12 C13 H13 119.6
C14 C13 H13 119.6
C13 C14 C9 119.90(16)
C13 C14 H14 120.1
C9 C14 H14 120.1
O1 C15 C16 108.62(13)
O1 C15 H15A 110.0
C16 C15 H15A 110.0
O1 C15 H15B 110.0
C16 C15 H15B 110.0
H15A C15 H15B 108.3
C15 C16 C18 111.34(13)
C15 C16 C17 108.31(14)
C18 C16 C17 111.37(15)
C15 C16 H16 108.6
C18 C16 H16 108.6
C17 C16 H16 108.6
C16 C17 H17A 109.5
C16 C17 H17B 109.5
H17A C17 H17B 109.5
C16 C17 H17C 109.5
H17A C17 H17C 109.5
H17B C17 H17C 109.5
C16 C18 H18A 109.5
C16 C18 H18B 109.5
H18A C18 H18B 109.5
C16 C18 H18C 109.5
H18A C18 H18C 109.5
H18B C18 H18C 109.5

loop_
_geom_bond_atom_site_label_1
_geom_bond_atom_site_label_2
_geom_bond_distance
O1 C1 1.3730(18)
O1 C15 1.4431(18)
O2 C7 1.2458(18)
O3 C8 1.2263(18)
N1 C7 1.3281(19)
N1 N2 1.3870(17)
N1 H1N 0.9695
N2 C8 1.363(2)
N2 H2N 0.9864
N3 C8 1.3651(19)
N3 C9 1.4145(19)
N3 H3N 0.9602
C1 C2 1.391(2)
C1 C6 1.406(2)
C2 C3 1.388(2)
C2 H2 0.9500
C3 C4 1.374(2)
C3 H3 0.9500
C4 C5 1.383(2)
C4 H4 0.9500
C5 C6 1.396(2)
C5 H5 0.9500
C6 C7 1.493(2)
C9 C10 1.386(2)
C9 C14 1.387(2)
C10 C11 1.387(2)
C10 H10 0.9500
C11 C12 1.377(3)
C11 H11 0.9500
C12 C13 1.382(3)
C12 H12 0.9500
C13 C14 1.386(2)
C13 H13 0.9500
C14 H14 0.9500
C15 C16 1.516(2)
C15 H15A 0.9900
C15 H15B 0.9900
C16 C18 1.519(2)
C16 C17 1.527(2)
C16 H16 1.0000
C17 H17A 0.9800
C17 H17B 0.9800
C17 H17C 0.9800
C18 H18A 0.9800
C18 H18B 0.9800
C18 H18C 0.9800

loop_
_geom_hbond_atom_site_label_D
_geom_hbond_atom_site_label_H
_geom_hbond_atom_site_label_A
_geom_hbond_distance_DH
_geom_hbond_distance_HA
_geom_hbond_distance_DA
_geom_hbond_angle_DHA
_geom_hbond_site_symmetry_A
N1 H1N O1 0.97 1.99 2.6104(17) 119.6 .
N1 H1N O3 0.97 2.12 2.618(2) 110.3 .
N2 H2N O2 0.99 1.94 2.8078(17) 146.0 3_586
N3 H3N O2 0.96 2.05 2.9236(18) 151.2 3_586

loop_
_geom_torsion_atom_site_label_1
_geom_torsion_atom_site_label_2
_geom_torsion_atom_site_label_3
_geom_torsion_atom_site_label_4
_geom_torsion
C7 N1 N2 C8 171.39(14)
C15 O1 C1 C2 3.4(2)
C15 O1 C1 C6 -175.13(13)
O1 C1 C2 C3 -177.45(14)
C6 C1 C2 C3 1.0(2)
C1 C2 C3 C4 0.2(3)
C2 C3 C4 C5 -1.1(3)
C3 C4 C5 C6 0.7(3)
C4 C5 C6 C1 0.5(2)
C4 C5 C6 C7 -179.43(15)
O1 C1 C6 C5 177.22(13)
C2 C1 C6 C5 -1.3(2)
O1 C1 C6 C7 -2.9(2)
C2 C1 C6 C7 178.56(15)
N2 N1 C7 O2 -0.3(2)
N2 N1 C7 C6 178.97(13)
C5 C6 C7 O2 2.0(2)
C1 C6 C7 O2 -177.93(15)
C5 C6 C7 N1 -177.30(14)
C1 C6 C7 N1 2.8(2)
N1 N2 C8 O3 0.5(2)
N1 N2 C8 N3 178.27(13)
C9 N3 C8 O3 -7.4(3)
C9 N3 C8 N2 174.96(14)
C8 N3 C9 C10 -24.9(2)
C8 N3 C9 C14 156.67(16)
C14 C9 C10 C11 -0.1(3)
N3 C9 C10 C11 -178.53(16)
C9 C10 C11 C12 0.4(3)
C10 C11 C12 C13 0.2(3)
C11 C12 C13 C14 -1.0(3)
C12 C13 C14 C9 1.3(3)
C10 C9 C14 C13 -0.7(3)
N3 C9 C14 C13 177.77(15)
C1 O1 C15 C16 173.00(13)
O1 C15 C16 C18 -67.79(17)
O1 C15 C16 C17 169.43(14)
